data_2103222
loop_
_publ_author_name
'Marsh, Richard E.'
'Kapon, Moshe'
'Hu, Shengzhi'
'Herbstein, Frank H.'

_publ_section_title
;
 Some 60 new space-group corrections
;
_journal_issue 1
_journal_name_full 'Acta Crystallographica Section B'
_journal_page_first 62
_journal_page_last 77
_journal_paper_doi 10.1107/S0108768101017128
_journal_volume 58
_journal_year 2002
_chemical_formula_sum 'C15 H17 N O2 S'
_chemical_name_systematic 6-Methyl-4-(morpholinomethyl)-2H-1-benzothiopyran-2-one
_space_group_IT_number 14
_symmetry_cell_setting monoclinic
_symmetry_space_group_name_Hall '-P 2ybc'
_symmetry_space_group_name_H-M 'P 1 21/c 1'
_cell_angle_alpha 90.00
_cell_angle_beta 80.748
_cell_angle_gamma 90.00
_cell_formula_units_Z 4
_cell_length_a 11.336
_cell_length_b 16.871
_cell_length_c 7.287
_cell_volume 1375.506
_cod_data_source_file bm0047.cif
_cod_data_source_block CSD_CIF_Table_61S
_cod_depositor_comments
;
 Marking attached hydrogen atoms.

 Antanas Vaitkus,
 2017-08-04

 Adding the _cell_formula_units_Z data item after consulting the original
 publication.

 Antanas Vaitkus,
 2017-08-04
;
_cod_original_sg_symbol_H-M P21/c
_cod_original_formula_sum 'C15 H17 N1 O2 S1'
_cod_database_code 2103222

loop_
_symmetry_equiv_pos_as_xyz
'x, y, z'
'-x, y+1/2, -z+1/2'
'-x, -y, -z'
'x, -y-1/2, z-1/2'

loop_
_atom_site_label
_atom_site_fract_x
_atom_site_fract_y
_atom_site_fract_z
_atom_site_attached_hydrogens
S1 .0682 -.1849 .2276 0
C1 .0495 -.0815 .2360 0
C2 -.0660 -.0498 .3180 1
C3 -.1640 -.0916 .3890 0
C4 -.1710 -.1782 .3900 0
C5 -.2765 -.2181 .4605 1
C6 -.2840 -.3002 .4600 0
C7 -.1830 -.3440 .3910 1
C8 -.0770 -.3070 .3215 1
C9 -.0715 -.2242 .3200 0
O1 .1351 -.0405 .1720 0
C10 -.2750 -.0460 .4800 2
N1 -.2726 .0380 .4250 0
C11 -.3080 .0478 .2440 2
C12 -.3075 .1356 .1925 2
O2 -.3840 .1793 .3285 0
C13 -.3470 .1706 .5040 2
C14 -.3495 .0844 .5718 2
C15 -.4010 -.3403 .5315 3

loop_
_atom_type_symbol
C
S
O
N
